data_4114728
loop_
_publ_author_name
'Dongwhan Lee'
'Brad Pierce'
'Carsten Krebs'
'Michael P. Hendrich'
'Boi Hanh Huynh'
'Stephen J. Lippard'

_publ_section_title
;
 Functional Mimic of Dioxygen-Activating Centers in Non-Heme Diiron
 Enzymes: Mechanistic Implications of Paramagnetic Intermediates in the
 Reactions between Diiron(II) Complexes and Dioxygen
;
_journal_name_full 'Journal of the American Chemical Society'
_journal_page_first 3993
_journal_page_last 4007
_journal_paper_doi 10.1021/ja012251t
_journal_volume 124
_journal_year 2002
_chemical_formula_sum 'C66 H68 Cl2 Fe N O5'
_chemical_formula_weight 1081.96
_chemical_name_common '[Fe(O2CArTol)(2,4-tBu2C6H3O)(4-tBuC5H4N)]'
_chemical_name_systematic
; 
 ? 
;
_space_group_IT_number 14
_symmetry_cell_setting monoclinic
_symmetry_space_group_name_Hall '-P 2yn'
_symmetry_space_group_name_H-M 'P 1 21/n 1'
_atom_sites_solution_hydrogens geom
_atom_sites_solution_primary direct
_atom_sites_solution_secondary difmap
_audit_creation_method SHELXL-97
_cell_angle_alpha 90.00
_cell_angle_beta 104.1780(10)
_cell_angle_gamma 90.00
_cell_formula_units_Z 4
_cell_length_a 17.9762(6)
_cell_length_b 14.4378(5)
_cell_length_c 23.7130(7)
_cell_measurement_temperature 293(2)
_cell_volume 5966.9(3)
_computing_cell_refinement 'Bruker SMART'
_computing_data_collection 'Bruker SMART'
_computing_data_reduction 'Bruker SHELXTL'
_computing_molecular_graphics 'Bruker SHELXTL'
_computing_publication_material 'Bruker SHELXTL'
_computing_structure_refinement 'SHELXL-97 (Sheldrick, 1997)'
_computing_structure_solution 'SHELXS-97 (Sheldrick, 1990)'
_diffrn_ambient_temperature 188(2)
_diffrn_measured_fraction_theta_full 0.941
_diffrn_measured_fraction_theta_max 0.941
_diffrn_measurement_device_type 'CCD area detector'
_diffrn_measurement_method 'phi and omega scans'
_diffrn_radiation_monochromator graphite
_diffrn_radiation_source 'fine-focus sealed tube'
_diffrn_radiation_type MoK\a
_diffrn_radiation_wavelength 0.71073
_diffrn_reflns_av_R_equivalents 0.1113
_diffrn_reflns_av_sigmaI/netI 0.1864
_diffrn_reflns_limit_h_max 23
_diffrn_reflns_limit_h_min -16
_diffrn_reflns_limit_k_max 18
_diffrn_reflns_limit_k_min -15
_diffrn_reflns_limit_l_max 31
_diffrn_reflns_limit_l_min -30
_diffrn_reflns_number 37148
_diffrn_reflns_theta_full 28.30
_diffrn_reflns_theta_max 28.30
_diffrn_reflns_theta_min 1.28
_exptl_absorpt_coefficient_mu 0.391
_exptl_crystal_colour dark_blue
_exptl_crystal_density_diffrn 1.204
_exptl_crystal_description block
_exptl_crystal_F_000 2284
_exptl_crystal_size_max 0.15
_exptl_crystal_size_mid 0.15
_exptl_crystal_size_min 0.1
_refine_diff_density_max 0.492
_refine_diff_density_min -1.115
_refine_diff_density_rms 0.092
_refine_ls_extinction_method none
_refine_ls_goodness_of_fit_ref 0.988
_refine_ls_hydrogen_treatment mixed
_refine_ls_matrix_type full
_refine_ls_number_parameters 668
_refine_ls_number_reflns 13950
_refine_ls_number_restraints 0
_refine_ls_restrained_S_all 0.988
_refine_ls_R_factor_all 0.2091
_refine_ls_R_factor_gt 0.0776
_refine_ls_shift/su_max 2.080
_refine_ls_shift/su_mean 0.036
_refine_ls_structure_factor_coef Fsqd
_refine_ls_weighting_details 'calc w=1/[\s^2^(Fo^2^)+(0.1041P)^2^+0.0000P] where P=(Fo^2^+2Fc^2^)/3'
_refine_ls_weighting_scheme calc
_refine_ls_wR_factor_gt 0.1728
_refine_ls_wR_factor_ref 0.2217
_reflns_number_gt 6047
_reflns_number_total 13950
_reflns_threshold_expression >2sigma(I)
_cod_data_source_file ja012251t.cif
_cod_data_source_block 1
_cod_database_code 4114728

loop_
_symmetry_equiv_pos_as_xyz
'x, y, z'
'-x+1/2, y+1/2, -z+1/2'
'-x, -y, -z'
'x-1/2, -y-1/2, z-1/2'

loop_
_atom_site_label
_atom_site_type_symbol
_atom_site_fract_x
_atom_site_fract_y
_atom_site_fract_z
_atom_site_U_iso_or_equiv
_atom_site_adp_type
_atom_site_occupancy
_atom_site_symmetry_multiplicity
_atom_site_calc_flag
_atom_site_refinement_flags
_atom_site_disorder_assembly
_atom_site_disorder_group
N1P N 0.6348(2) -0.3219(2) 0.70177(15) 0.0269(9) Uani 1 1 d . . .
Fe1 Fe 0.58512(4) -0.36837(4) 0.76819(3) 0.02328(18) Uani 1 1 d . . .
O1A O 0.52677(17) -0.46885(19) 0.71152(11) 0.0272(7) Uani 1 1 d . . .
O1F O 0.51240(17) -0.2790(2) 0.76029(12) 0.0308(7) Uani 1 1 d . . .
O1B O 0.69294(17) -0.4538(2) 0.80442(12) 0.0294(7) Uani 1 1 d . . .
O2B O 0.66596(17) -0.31726(19) 0.83502(12) 0.0282(7) Uani 1 1 d . . .
O2A O 0.53848(17) -0.4802(2) 0.80482(12) 0.0280(7) Uani 1 1 d . . .
C0T C 0.7256(4) -0.2169(4) 0.5609(2) 0.0494(15) Uani 1 1 d . . .
C1F C 0.4742(3) -0.2206(3) 0.78791(18) 0.0272(10) Uani 1 1 d . . .
C1P C 0.6486(3) -0.3785(3) 0.66062(19) 0.0336(11) Uani 1 1 d . A .
H1PA H 0.6379 -0.4412 0.6628 0.040 Uiso 1 1 calc R . .
C1B C 0.9259(3) -0.4264(4) 0.6558(2) 0.0553(15) Uani 1 1 d . . .
H1BA H 0.9019 -0.3753 0.6322 0.083 Uiso 1 1 calc R . .
H1BB H 0.9104 -0.4834 0.6354 0.083 Uiso 1 1 calc R . .
H1BC H 0.9806 -0.4202 0.6636 0.083 Uiso 1 1 calc R . .
C1A C 0.7705(3) -0.6088(4) 0.6132(3) 0.0555(16) Uani 1 1 d . . .
H1AA H 0.7586 -0.6277 0.5732 0.083 Uiso 1 1 calc R . .
H1AB H 0.8139 -0.6433 0.6347 0.083 Uiso 1 1 calc R . .
H1AC H 0.7825 -0.5439 0.6158 0.083 Uiso 1 1 calc R . .
C2F C 0.4070(3) -0.1755(3) 0.75621(18) 0.0286(10) Uani 1 1 d . . .
C2P C 0.6776(3) -0.3481(3) 0.6154(2) 0.0365(12) Uani 1 1 d . . .
H2PA H 0.6854 -0.3899 0.5876 0.044 Uiso 1 1 calc R A .
C2A C 0.7023(3) -0.6269(3) 0.6382(2) 0.0358(11) Uani 1 1 d . . .
C2B C 0.9014(3) -0.4267(3) 0.7130(2) 0.0378(12) Uani 1 1 d . . .
C3F C 0.3710(3) -0.1168(3) 0.78828(19) 0.0354(12) Uani 1 1 d . . .
H3FA H 0.3272 -0.0856 0.7684 0.043 Uiso 1 1 calc R . .
C3P C 0.6953(3) -0.2559(3) 0.6112(2) 0.0343(12) Uani 1 1 d . A .
C3B C 0.9288(3) -0.4937(3) 0.7544(2) 0.0429(13) Uani 1 1 d . . .
H3BA H 0.9595 -0.5413 0.7462 0.051 Uiso 1 1 calc R . .
C3A C 0.6339(3) -0.6630(3) 0.6056(2) 0.0421(13) Uani 1 1 d . . .
H3AA H 0.6298 -0.6768 0.5666 0.051 Uiso 1 1 calc R . .
C4B C 0.9110(3) -0.4909(3) 0.8082(2) 0.0348(11) Uani 1 1 d . . .
H4BA H 0.9305 -0.5363 0.8357 0.042 Uiso 1 1 calc R . .
C4P C 0.6838(3) -0.1980(3) 0.6549(2) 0.0365(12) Uani 1 1 d . . .
H4PA H 0.6970 -0.1357 0.6548 0.044 Uiso 1 1 calc R A .
C4A C 0.5716(3) -0.6792(3) 0.6285(2) 0.0367(12) Uani 1 1 d . . .
H4AA H 0.5273 -0.7054 0.6053 0.044 Uiso 1 1 calc R . .
C4F C 0.3961(3) -0.1019(3) 0.8477(2) 0.0376(12) Uani 1 1 d . . .
C5F C 0.4621(3) -0.1475(3) 0.8764(2) 0.0400(13) Uani 1 1 d . . .
H5FA H 0.4811 -0.1388 0.9162 0.048 Uiso 1 1 calc R . .
C5B C 0.8647(2) -0.4213(3) 0.82155(19) 0.0287(10) Uani 1 1 d . . .
C5P C 0.6530(3) -0.2324(3) 0.69819(19) 0.0310(11) Uani 1 1 d . A .
H5PA H 0.6444 -0.1917 0.7263 0.037 Uiso 1 1 calc R . .
C5A C 0.5746(3) -0.6567(3) 0.68583(19) 0.0301(11) Uani 1 1 d . . .
C6B C 0.8358(2) -0.3555(3) 0.77902(19) 0.0307(11) Uani 1 1 d . . .
H6BA H 0.8037 -0.3091 0.7866 0.037 Uiso 1 1 calc R . .
C6A C 0.6431(3) -0.6214(3) 0.7194(2) 0.0301(11) Uani 1 1 d . . .
H6AA H 0.6474 -0.6085 0.7585 0.036 Uiso 1 1 calc R . .
C6F C 0.5007(3) -0.2061(3) 0.84689(19) 0.0344(12) Uani 1 1 d . . .
H6FA H 0.5450 -0.2361 0.8672 0.041 Uiso 1 1 calc R . .
C7B C 0.8540(3) -0.3579(3) 0.7256(2) 0.0352(11) Uani 1 1 d . . .
H7BA H 0.8342 -0.3130 0.6978 0.042 Uiso 1 1 calc R . .
C7A C 0.7049(3) -0.6050(3) 0.6961(2) 0.0340(11) Uani 1 1 d . . .
H7AA H 0.7492 -0.5788 0.7193 0.041 Uiso 1 1 calc R . .
C8B C 0.8511(3) -0.4133(3) 0.88082(19) 0.0292(11) Uani 1 1 d . . .
C8A C 0.5083(3) -0.6749(3) 0.71149(19) 0.0296(11) Uani 1 1 d . . .
C9A C 0.4737(3) -0.7635(3) 0.7047(2) 0.0377(12) Uani 1 1 d . . .
H9AA H 0.4905 -0.8078 0.6822 0.045 Uiso 1 1 calc R . .
C9B C 0.9143(3) -0.4191(3) 0.9284(2) 0.0381(12) Uani 1 1 d . . .
H9BA H 0.9625 -0.4319 0.9226 0.046 Uiso 1 1 calc R . .
C10A C 0.4161(3) -0.7849(3) 0.7308(2) 0.0448(13) Uani 1 1 d . . .
H10A H 0.3940 -0.8435 0.7257 0.054 Uiso 1 1 calc R . .
C10B C 0.9059(3) -0.4060(4) 0.9845(2) 0.0461(13) Uani 1 1 d . . .
H10B H 0.9485 -0.4091 1.0159 0.055 Uiso 1 1 calc R . .
C10F C 0.3503(3) -0.0361(4) 0.8781(2) 0.0510(15) Uani 1 1 d . . .
C11B C 0.8349(3) -0.3883(3) 0.9937(2) 0.0375(12) Uani 1 1 d . . .
H11A H 0.8299 -0.3810 1.0316 0.045 Uiso 1 1 calc R . .
C11A C 0.3902(3) -0.7202(3) 0.7649(2) 0.0425(13) Uani 1 1 d . . .
H11B H 0.3514 -0.7362 0.7827 0.051 Uiso 1 1 calc R . .
C11F C 0.3443(4) 0.0588(4) 0.8501(3) 0.0601(16) Uani 1 1 d . . .
H11C H 0.3191 0.0536 0.8095 0.090 Uiso 1 1 calc R . .
H11D H 0.3948 0.0839 0.8542 0.090 Uiso 1 1 calc R . .
H11E H 0.3152 0.0991 0.8688 0.090 Uiso 1 1 calc R . .
C12A C 0.4218(3) -0.6313(3) 0.77258(18) 0.0291(10) Uani 1 1 d . . .
C12B C 0.7701(3) -0.3812(3) 0.94761(18) 0.0298(11) Uani 1 1 d . . .
C12F C 0.3882(5) -0.0247(5) 0.9424(3) 0.096(3) Uani 1 1 d . . .
H12A H 0.3576 0.0156 0.9598 0.145 Uiso 1 1 calc R . .
H12B H 0.4383 0.0016 0.9469 0.145 Uiso 1 1 calc R . .
H12C H 0.3926 -0.0841 0.9611 0.145 Uiso 1 1 calc R . .
C13B C 0.7789(2) -0.3949(3) 0.89084(18) 0.0248(10) Uani 1 1 d . . .
C13A C 0.4811(3) -0.6097(3) 0.74579(18) 0.0281(10) Uani 1 1 d . . .
C13P C 0.2692(4) -0.0757(4) 0.8715(3) 0.076(2) Uani 1 1 d . . .
H13A H 0.2445 -0.0822 0.8309 0.114 Uiso 1 1 calc R . .
H13B H 0.2399 -0.0345 0.8893 0.114 Uiso 1 1 calc R . .
H13C H 0.2726 -0.1352 0.8900 0.114 Uiso 1 1 calc R . .
C14B C 0.7098(2) -0.3896(3) 0.84020(18) 0.0250(10) Uani 1 1 d . . .
C14A C 0.5171(2) -0.5153(3) 0.75463(18) 0.0245(10) Uani 1 1 d . . .
C15A C 0.3892(2) -0.5622(3) 0.80621(19) 0.0283(11) Uani 1 1 d . . .
C15B C 0.6945(3) -0.3632(3) 0.96095(17) 0.0281(10) Uani 1 1 d . . .
C16A C 0.3867(3) -0.5787(3) 0.8631(2) 0.0377(12) Uani 1 1 d . . .
H16A H 0.4072 -0.6333 0.8813 0.045 Uiso 1 1 calc R . .
C16B C 0.6298(3) -0.4173(3) 0.93818(18) 0.0302(11) Uani 1 1 d . . .
H16B H 0.6334 -0.4657 0.9131 0.036 Uiso 1 1 calc R . .
C17A C 0.3538(3) -0.5139(4) 0.8934(2) 0.0406(13) Uani 1 1 d . . .
H17A H 0.3528 -0.5258 0.9318 0.049 Uiso 1 1 calc R . .
C17B C 0.5612(3) -0.4010(3) 0.9517(2) 0.0383(12) Uani 1 1 d . . .
H17B H 0.5193 -0.4387 0.9358 0.046 Uiso 1 1 calc R . .
C18A C 0.3228(3) -0.4329(4) 0.8674(2) 0.0420(13) Uani 1 1 d . . .
C18B C 0.5529(3) -0.3293(4) 0.9887(2) 0.0409(13) Uani 1 1 d . . .
C19A C 0.3265(3) -0.4161(3) 0.8111(2) 0.0425(13) Uani 1 1 d . . .
H19A H 0.3073 -0.3607 0.7934 0.051 Uiso 1 1 calc R . .
C19B C 0.6168(3) -0.2751(3) 1.0113(2) 0.0423(13) Uani 1 1 d . . .
H19B H 0.6128 -0.2263 1.0361 0.051 Uiso 1 1 calc R . .
C20B C 0.6858(3) -0.2917(3) 0.99798(18) 0.0350(12) Uani 1 1 d . . .
H20A H 0.7277 -0.2541 1.0141 0.042 Uiso 1 1 calc R . .
C20A C 0.3581(3) -0.4798(3) 0.7803(2) 0.0387(12) Uani 1 1 d . . .
H20B H 0.3587 -0.4675 0.7420 0.046 Uiso 1 1 calc R . .
C20F C 0.3757(3) -0.1893(3) 0.69003(18) 0.0333(11) Uani 1 1 d . . .
C21F C 0.3552(3) -0.2922(4) 0.6765(2) 0.0549(16) Uani 1 1 d . . .
H21A H 0.3170 -0.3111 0.6962 0.082 Uiso 1 1 calc R . .
H21B H 0.4004 -0.3295 0.6895 0.082 Uiso 1 1 calc R . .
H21C H 0.3355 -0.3000 0.6353 0.082 Uiso 1 1 calc R . .
C21A C 0.2836(4) -0.3648(4) 0.8992(2) 0.0689(18) Uani 1 1 d . . .
H21D H 0.2867 -0.3870 0.9379 0.103 Uiso 1 1 calc R . .
H21E H 0.2307 -0.3585 0.8787 0.103 Uiso 1 1 calc R . .
H21F H 0.3086 -0.3057 0.9012 0.103 Uiso 1 1 calc R . .
C21B C 0.4772(3) -0.3113(4) 1.0035(3) 0.0636(17) Uani 1 1 d . . .
H21G H 0.4399 -0.3553 0.9837 0.095 Uiso 1 1 calc R . .
H21H H 0.4600 -0.2497 0.9916 0.095 Uiso 1 1 calc R . .
H21I H 0.4834 -0.3173 1.0448 0.095 Uiso 1 1 calc R . .
C22F C 0.4362(3) -0.1597(4) 0.6580(2) 0.0437(13) Uani 1 1 d . . .
H22A H 0.4485 -0.0955 0.6657 0.066 Uiso 1 1 calc R . .
H22B H 0.4163 -0.1686 0.6169 0.066 Uiso 1 1 calc R . .
H22C H 0.4816 -0.1965 0.6713 0.066 Uiso 1 1 calc R . .
C23F C 0.3038(3) -0.1334(4) 0.6659(2) 0.0613(17) Uani 1 1 d . . .
H23A H 0.3146 -0.0688 0.6734 0.092 Uiso 1 1 calc R . .
H23B H 0.2643 -0.1525 0.6843 0.092 Uiso 1 1 calc R . .
H23C H 0.2869 -0.1433 0.6247 0.092 Uiso 1 1 calc R . .
C1T C 0.7267(11) -0.2921(8) 0.5140(7) 0.042(4) Uiso 0.44(2) 1 d P A 1
H1TA H 0.7690 -0.3334 0.5280 0.063 Uiso 0.44(2) 1 calc PR A 1
H1TB H 0.7322 -0.2628 0.4789 0.063 Uiso 0.44(2) 1 calc PR A 1
H1TC H 0.6795 -0.3265 0.5061 0.063 Uiso 0.44(2) 1 calc PR A 1
C2T C 0.6796(9) -0.1410(10) 0.5335(6) 0.038(4) Uiso 0.44(2) 1 d P A 1
H2TA H 0.7051 -0.0838 0.5470 0.057 Uiso 0.44(2) 1 calc PR A 1
H2TB H 0.6307 -0.1427 0.5431 0.057 Uiso 0.44(2) 1 calc PR A 1
H2TC H 0.6722 -0.1454 0.4921 0.057 Uiso 0.44(2) 1 calc PR A 1
C3T C 0.8113(9) -0.1669(9) 0.5923(6) 0.033(4) Uiso 0.44(2) 1 d P A 1
H3TA H 0.8446 -0.2121 0.6154 0.050 Uiso 0.44(2) 1 calc PR A 1
H3TB H 0.8035 -0.1166 0.6166 0.050 Uiso 0.44(2) 1 calc PR A 1
H3TC H 0.8344 -0.1440 0.5625 0.050 Uiso 0.44(2) 1 calc PR A 1
C3U C 0.7822(11) -0.1505(11) 0.5768(7) 0.078(5) Uiso 0.56(2) 1 d P A 2
H3UA H 0.8268 -0.1778 0.6021 0.116 Uiso 0.56(2) 1 calc PR A 2
H3UB H 0.7639 -0.1008 0.5966 0.116 Uiso 0.56(2) 1 calc PR A 2
H3UC H 0.7954 -0.1269 0.5426 0.116 Uiso 0.56(2) 1 calc PR A 2
C1U C 0.7589(8) -0.2920(7) 0.5295(5) 0.038(3) Uiso 0.56(2) 1 d P A 2
H1UA H 0.8031 -0.3187 0.5556 0.058 Uiso 0.56(2) 1 calc PR A 2
H1UB H 0.7737 -0.2656 0.4967 0.058 Uiso 0.56(2) 1 calc PR A 2
H1UC H 0.7211 -0.3393 0.5163 0.058 Uiso 0.56(2) 1 calc PR A 2
C2U C 0.6509(10) -0.1664(11) 0.5176(6) 0.072(4) Uiso 0.56(2) 1 d P A 2
H2UA H 0.6100 -0.2104 0.5062 0.108 Uiso 0.56(2) 1 calc PR A 2
H2UB H 0.6650 -0.1434 0.4836 0.108 Uiso 0.56(2) 1 calc PR A 2
H2UC H 0.6342 -0.1158 0.5377 0.108 Uiso 0.56(2) 1 calc PR A 2
C1S C 0.5302(5) -0.5472(6) 0.4278(4) 0.103(3) Uiso 1 1 d . . .
Cl1 Cl 0.6372(6) -0.5300(8) 0.4626(3) 0.121(4) Uiso 0.370(14) 1 d P B 3
Cl2 Cl 0.5368(6) -0.6553(6) 0.4413(4) 0.125(3) Uiso 0.370(14) 1 d P B 3
Cl1A Cl 0.6075(4) -0.4861(5) 0.46370(18) 0.120(2) Uiso 0.630(14) 1 d P B 4
Cl2A Cl 0.5175(3) -0.6628(3) 0.4537(2) 0.1037(18) Uiso 0.630(14) 1 d P B 4

loop_
_atom_site_aniso_label
_atom_site_aniso_U_11
_atom_site_aniso_U_22
_atom_site_aniso_U_33
_atom_site_aniso_U_23
_atom_site_aniso_U_13
_atom_site_aniso_U_12
N1P 0.026(2) 0.028(2) 0.026(2) -0.0005(16) 0.0066(17) 0.0010(17)
Fe1 0.0231(3) 0.0256(3) 0.0214(3) 0.0005(3) 0.0059(3) 0.0009(3)
O1A 0.0346(19) 0.0265(16) 0.0215(16) 0.0007(13) 0.0088(14) -0.0052(14)
O1F 0.0293(19) 0.0345(18) 0.0275(17) -0.0007(14) 0.0049(14) 0.0064(15)
O1B 0.0289(18) 0.0315(17) 0.0273(17) -0.0054(14) 0.0062(14) -0.0024(14)
O2B 0.0276(18) 0.0294(18) 0.0263(17) -0.0005(13) 0.0039(14) 0.0042(14)
O2A 0.0294(18) 0.0324(17) 0.0226(16) -0.0022(13) 0.0071(14) -0.0067(14)
C0T 0.079(4) 0.034(3) 0.046(3) 0.005(2) 0.036(3) -0.001(3)
C1F 0.029(3) 0.029(2) 0.027(3) 0.003(2) 0.013(2) 0.001(2)
C1P 0.043(3) 0.026(3) 0.035(3) 0.000(2) 0.015(2) -0.001(2)
C1B 0.050(4) 0.071(4) 0.051(3) -0.001(3) 0.024(3) -0.002(3)
C1A 0.059(4) 0.051(4) 0.070(4) 0.005(3) 0.041(3) 0.007(3)
C2F 0.025(3) 0.036(3) 0.024(2) 0.006(2) 0.005(2) 0.006(2)
C2P 0.057(3) 0.026(3) 0.033(3) 0.003(2) 0.022(2) 0.003(2)
C2A 0.043(3) 0.023(2) 0.045(3) 0.006(2) 0.018(2) 0.005(2)
C2B 0.037(3) 0.041(3) 0.038(3) 0.001(2) 0.015(2) -0.001(2)
C3F 0.034(3) 0.040(3) 0.034(3) 0.008(2) 0.012(2) 0.010(2)
C3P 0.045(3) 0.030(3) 0.036(3) 0.004(2) 0.025(2) 0.003(2)
C3B 0.037(3) 0.038(3) 0.059(3) -0.005(3) 0.022(3) 0.007(2)
C3A 0.055(4) 0.041(3) 0.033(3) 0.000(2) 0.014(3) 0.009(3)
C4B 0.027(3) 0.028(3) 0.050(3) 0.006(2) 0.010(2) 0.003(2)
C4P 0.046(3) 0.027(3) 0.044(3) 0.004(2) 0.025(3) -0.004(2)
C4A 0.034(3) 0.037(3) 0.039(3) -0.007(2) 0.010(2) -0.004(2)
C4F 0.045(3) 0.035(3) 0.036(3) 0.002(2) 0.017(2) 0.009(2)
C5F 0.047(3) 0.051(3) 0.021(2) -0.001(2) 0.009(2) 0.010(3)
C5B 0.021(2) 0.025(2) 0.039(3) 0.003(2) 0.005(2) -0.002(2)
C5P 0.037(3) 0.022(3) 0.035(3) -0.003(2) 0.011(2) 0.004(2)
C5A 0.037(3) 0.021(2) 0.036(3) 0.000(2) 0.014(2) 0.002(2)
C6B 0.021(2) 0.028(3) 0.044(3) 0.001(2) 0.011(2) 0.001(2)
C6A 0.033(3) 0.024(2) 0.035(3) 0.000(2) 0.012(2) 0.006(2)
C6F 0.037(3) 0.038(3) 0.025(3) 0.009(2) 0.002(2) 0.009(2)
C7B 0.030(3) 0.033(3) 0.043(3) 0.005(2) 0.011(2) -0.002(2)
C7A 0.034(3) 0.022(2) 0.048(3) 0.005(2) 0.015(2) 0.002(2)
C8B 0.028(3) 0.025(2) 0.033(3) 0.004(2) 0.003(2) 0.002(2)
C8A 0.029(3) 0.027(2) 0.032(3) -0.003(2) 0.005(2) -0.004(2)
C9A 0.034(3) 0.031(3) 0.047(3) -0.008(2) 0.008(2) 0.000(2)
C9B 0.024(3) 0.042(3) 0.047(3) -0.002(2) 0.006(2) 0.000(2)
C10A 0.036(3) 0.032(3) 0.064(4) -0.002(3) 0.009(3) -0.010(3)
C10B 0.037(3) 0.057(3) 0.037(3) -0.004(3) -0.006(2) -0.002(3)
C10F 0.062(4) 0.056(4) 0.042(3) 0.001(3) 0.025(3) 0.021(3)
C11B 0.033(3) 0.049(3) 0.024(2) -0.003(2) -0.003(2) 0.008(2)
C11A 0.037(3) 0.043(3) 0.051(3) 0.006(3) 0.018(3) -0.007(3)
C11F 0.064(4) 0.048(4) 0.071(4) 0.001(3) 0.021(3) 0.021(3)
C12A 0.027(3) 0.028(3) 0.030(2) 0.004(2) 0.003(2) -0.003(2)
C12B 0.037(3) 0.027(3) 0.023(2) -0.0005(19) 0.003(2) -0.005(2)
C12F 0.131(7) 0.108(6) 0.052(4) -0.017(4) 0.026(4) 0.060(5)
C13B 0.023(2) 0.022(2) 0.027(2) -0.0012(18) 0.0018(19) 0.0018(19)
C13A 0.030(3) 0.030(3) 0.024(2) 0.0018(19) 0.005(2) 0.000(2)
C13P 0.075(5) 0.079(5) 0.094(5) 0.007(4) 0.060(4) 0.022(4)
C14B 0.023(2) 0.032(3) 0.020(2) 0.001(2) 0.0073(19) -0.005(2)
C14A 0.020(2) 0.030(3) 0.024(2) -0.003(2) 0.0070(19) 0.002(2)
C15A 0.024(3) 0.033(3) 0.032(3) -0.002(2) 0.012(2) -0.009(2)
C15B 0.028(3) 0.034(3) 0.021(2) 0.009(2) 0.0041(19) 0.003(2)
C16A 0.033(3) 0.044(3) 0.034(3) 0.007(2) 0.004(2) -0.007(2)
C16B 0.035(3) 0.034(3) 0.021(2) 0.005(2) 0.006(2) 0.008(2)
C17A 0.037(3) 0.062(4) 0.024(3) -0.002(3) 0.010(2) -0.006(3)
C17B 0.038(3) 0.042(3) 0.035(3) 0.005(2) 0.009(2) -0.006(2)
C18A 0.033(3) 0.059(4) 0.037(3) -0.008(3) 0.015(2) 0.000(3)
C18B 0.042(3) 0.051(3) 0.031(3) 0.010(2) 0.013(2) 0.005(3)
C19A 0.047(3) 0.039(3) 0.046(3) -0.003(2) 0.019(3) 0.007(3)
C19B 0.059(4) 0.040(3) 0.034(3) 0.001(2) 0.023(3) 0.012(3)
C20B 0.045(3) 0.037(3) 0.022(2) -0.001(2) 0.007(2) -0.002(2)
C20A 0.044(3) 0.044(3) 0.032(3) 0.004(2) 0.016(2) -0.001(2)
C20F 0.024(3) 0.051(3) 0.024(3) 0.005(2) 0.005(2) 0.003(2)
C21F 0.051(4) 0.068(4) 0.040(3) 0.002(3) 0.001(3) -0.022(3)
C21A 0.070(4) 0.091(5) 0.047(3) -0.022(3) 0.016(3) 0.015(4)
C21B 0.054(4) 0.081(5) 0.064(4) 0.015(3) 0.030(3) 0.020(3)
C22F 0.036(3) 0.065(4) 0.028(3) 0.001(2) 0.004(2) -0.004(3)
C23F 0.042(3) 0.101(5) 0.040(3) 0.011(3) 0.006(3) 0.025(3)

loop_
_atom_type_symbol
_atom_type_description
_atom_type_scat_dispersion_real
_atom_type_scat_dispersion_imag
_atom_type_scat_source
C C 0.0033 0.0016 'International Tables Vol C Tables 4.2.6.8 and 6.1.1.4'
H H 0.0000 0.0000 'International Tables Vol C Tables 4.2.6.8 and 6.1.1.4'
N N 0.0061 0.0033 'International Tables Vol C Tables 4.2.6.8 and 6.1.1.4'
O O 0.0106 0.0060 'International Tables Vol C Tables 4.2.6.8 and 6.1.1.4'
Fe Fe 0.3463 0.8444 'International Tables Vol C Tables 4.2.6.8 and 6.1.1.4'
Cl Cl 0.1484 0.1585 'International Tables Vol C Tables 4.2.6.8 and 6.1.1.4'

loop_
_geom_angle_atom_site_label_1
_geom_angle_atom_site_label_2
_geom_angle_atom_site_label_3
_geom_angle
C1P N1P C5P 116.7(4)
C1P N1P Fe1 122.6(3)
C5P N1P Fe1 120.7(3)
O1F Fe1 O2B 100.58(13)
O1F Fe1 O1A 101.13(13)
O2B Fe1 O1A 156.78(12)
O1F Fe1 N1P 97.10(13)
O2B Fe1 N1P 96.64(13)
O1A Fe1 N1P 88.75(12)
O1F Fe1 O2A 103.82(13)
O2B Fe1 O2A 103.92(11)
O1A Fe1 O2A 62.74(10)
N1P Fe1 O2A 147.17(13)
O1F Fe1 O1B 161.50(12)
O2B Fe1 O1B 61.18(11)
O1A Fe1 O1B 96.54(11)
N1P Fe1 O1B 88.67(12)
O2A Fe1 O1B 79.46(11)
C14A O1A Fe1 89.7(2)
C1F O1F Fe1 146.3(3)
C14B O1B Fe1 84.0(2)
C14B O2B Fe1 94.8(2)
C14A O2A Fe1 88.8(2)
C3U C0T C1U 106.0(8)
C3U C0T C3P 114.8(8)
C2T C0T C3P 111.0(6)
C1U C0T C3P 112.1(5)
C3U C0T C1T 122.7(9)
C2T C0T C1T 108.6(8)
C3P C0T C1T 111.6(6)
C3U C0T C2U 107.3(8)
C1U C0T C2U 111.7(7)
C3P C0T C2U 104.9(6)
C3P C0T C3T 105.7(6)
C1T C0T C3T 116.1(8)
O1F C1F C6F 119.7(4)
O1F C1F C2F 119.9(4)
C6F C1F C2F 120.4(4)
N1P C1P C2P 123.1(4)
C3F C2F C1F 116.0(4)
C3F C2F C20F 121.9(4)
C1F C2F C20F 122.1(4)
C1P C2P C3P 120.3(4)
C3A C2A C7A 116.5(4)
C3A C2A C1A 122.7(5)
C7A C2A C1A 120.7(5)
C3B C2B C7B 118.7(4)
C3B C2B C1B 120.3(5)
C7B C2B C1B 120.9(4)
C4F C3F C2F 124.6(4)
C2P C3P C4P 116.7(4)
C2P C3P C0T 122.9(4)
C4P C3P C0T 120.4(4)
C2B C3B C4B 120.7(4)
C4A C3A C2A 122.6(5)
C5B C4B C3B 121.0(4)
C5P C4P C3P 120.2(4)
C3A C4A C5A 120.4(5)
C5F C4F C3F 116.9(4)
C5F C4F C10F 123.7(4)
C3F C4F C10F 119.4(4)
C4F C5F C6F 121.1(4)
C4B C5B C6B 117.8(4)
C4B C5B C8B 121.1(4)
C6B C5B C8B 120.9(4)
N1P C5P C4P 123.0(4)
C4A C5A C6A 117.7(4)
C4A C5A C8A 121.1(4)
C6A C5A C8A 121.1(4)
C7B C6B C5B 121.1(4)
C7A C6A C5A 121.5(4)
C1F C6F C5F 120.9(4)
C6B C7B C2B 120.6(4)
C6A C7A C2A 121.2(5)
C9B C8B C13B 118.6(4)
C9B C8B C5B 118.1(4)
C13B C8B C5B 123.2(4)
C13A C8A C9A 117.8(4)
C13A C8A C5A 123.0(4)
C9A C8A C5A 119.1(4)
C10A C9A C8A 120.9(4)
C10B C9B C8B 120.6(5)
C9A C10A C11A 120.8(5)
C11B C10B C9B 120.2(5)
C11F C10F C12F 108.0(5)
C11F C10F C13P 109.2(5)
C12F C10F C13P 108.9(5)
C11F C10F C4F 109.9(4)
C12F C10F C4F 112.0(5)
C13P C10F C4F 108.9(5)
C10B C11B C12B 121.4(4)
C10A C11A C12A 120.7(4)
C11A C12A C13A 118.3(4)
C11A C12A C15A 119.1(4)
C13A C12A C15A 122.5(4)
C11B C12B C13B 118.2(4)
C11B C12B C15B 118.5(4)
C13B C12B C15B 123.3(4)
C8B C13B C12B 120.9(4)
C8B C13B C14B 119.5(4)
C12B C13B C14B 119.5(4)
C12A C13A C8A 121.5(4)
C12A C13A C14A 119.2(4)
C8A C13A C14A 119.3(4)
O1B C14B O2B 119.7(4)
O1B C14B C13B 121.5(4)
O2B C14B C13B 118.7(4)
O2A C14A O1A 118.5(4)
O2A C14A C13A 121.1(4)
O1A C14A C13A 120.4(4)
C16A C15A C20A 118.2(4)
C16A C15A C12A 121.3(4)
C20A C15A C12A 120.4(4)
C20B C15B C16B 116.6(4)
C20B C15B C12B 120.9(4)
C16B C15B C12B 122.5(4)
C15A C16A C17A 120.4(5)
C17B C16B C15B 121.9(4)
C18A C17A C16A 121.0(4)
C16B C17B C18B 121.2(5)
C19A C18A C17A 118.4(4)
C19A C18A C21A 120.5(5)
C17A C18A C21A 121.1(5)
C19B C18B C17B 117.4(5)
C19B C18B C21B 121.5(5)
C17B C18B C21B 121.1(5)
C18A C19A C20A 121.3(5)
C20B C19B C18B 121.5(5)
C19B C20B C15B 121.5(5)
C19A C20A C15A 120.6(4)
C23F C20F C22F 107.9(4)
C23F C20F C2F 112.4(4)
C22F C20F C2F 110.0(4)
C23F C20F C21F 107.3(4)
C22F C20F C21F 109.0(4)
C2F C20F C21F 110.1(4)

loop_
_geom_bond_atom_site_label_1
_geom_bond_atom_site_label_2
_geom_bond_distance
N1P C1P 1.341(5)
N1P C5P 1.342(5)
N1P Fe1 2.102(3)
Fe1 O1F 1.814(3)
Fe1 O2B 2.010(3)
Fe1 O1A 2.079(3)
Fe1 O2A 2.103(3)
Fe1 O1B 2.280(3)
O1A C14A 1.270(5)
O1F C1F 1.353(5)
O1B C14B 1.243(5)
O2B C14B 1.296(5)
O2A C14A 1.264(5)
C0T C3U 1.382(16)
C0T C2T 1.429(13)
C0T C1U 1.520(10)
C0T C3P 1.534(6)
C0T C1T 1.559(13)
C1F C6F 1.378(6)
C1F C2F 1.416(6)
C1P C2P 1.374(6)
C1B C2B 1.526(6)
C1A C2A 1.511(7)
C2F C3F 1.398(6)
C2F C20F 1.545(6)
C2P C3P 1.378(6)
C2A C3A 1.384(7)
C2A C7A 1.397(6)
C2B C3B 1.379(7)
C2B C7B 1.389(6)
C3F C4F 1.388(6)
C3P C4P 1.385(6)
C3B C4B 1.390(6)
C3A C4A 1.379(7)
C4B C5B 1.392(6)
C4P C5P 1.374(6)
C4A C5A 1.387(6)
C4F C5F 1.383(7)
C4F C10F 1.546(7)
C5F C6F 1.387(6)
C5B C6B 1.390(6)
C5B C8B 1.489(6)
C5A C6A 1.389(6)
C5A C8A 1.490(6)
C6B C7B 1.385(6)
C6A C7A 1.377(6)
C8B C9B 1.394(6)
C8B C13B 1.401(6)
C8A C13A 1.407(6)
C8A C9A 1.414(6)
C9A C10A 1.366(7)
C9B C10B 1.388(7)
C10A C11A 1.387(7)
C10B C11B 1.369(7)
C10F C11F 1.514(7)
C10F C12F 1.519(8)
C10F C13P 1.537(8)
C11B C12B 1.393(6)
C11A C12A 1.397(6)
C12A C13A 1.404(6)
C12A C15A 1.485(6)
C12B C13B 1.407(6)
C12B C15B 1.492(6)
C13B C14B 1.504(6)
C13A C14A 1.501(6)
C15A C16A 1.380(6)
C15A C20A 1.392(6)
C15B C20B 1.389(6)
C15B C16B 1.396(6)
C16A C17A 1.398(7)
C16B C17B 1.368(6)
C17A C18A 1.375(7)
C17B C18B 1.390(7)
C18A C19A 1.374(7)
C18A C21A 1.514(7)
C18B C19B 1.384(7)
C18B C21B 1.510(7)
C19A C20A 1.380(6)
C19B C20B 1.376(7)
C20F C23F 1.512(7)
C20F C22F 1.532(6)
C20F C21F 1.546(7)
C1S Cl1 1.914(13)
